data_7022260
loop_
_publ_author_name
'Wang, Ting-Ting'
'Bao, Song-Song'
'Huang, Jian'
'Li, Yi-Zhi'
'Zheng, Li-Min'

_publ_section_title
;
 Chiral one-dimensional O-P-O bridged Mn(III)-Schiff base complexes.
;
_journal_issue 5
_journal_name_full 'Dalton transactions (Cambridge, England : 2003)'
_journal_page_first 1842
_journal_page_last 1847
_journal_paper_doi 10.1039/c2dt32171h
_journal_volume 42
_journal_year 2013
_chemical_absolute_configuration unk
_chemical_formula_moiety 'C26 H23 Br2 F Mn N2 O5 P, H O0.50, 1.3(H0.40 O0.20)'
_chemical_formula_sum 'C26 H25 Br2 F Mn N2 O6 P'
_chemical_formula_weight 726.21
_chemical_name_systematic
;
?
;
_space_group_IT_number 4
_symmetry_cell_setting monoclinic
_symmetry_space_group_name_Hall 'P 2yb'
_symmetry_space_group_name_H-M 'P 1 21 1'
_atom_sites_solution_hydrogens geom
_atom_sites_solution_primary direct
_atom_sites_solution_secondary difmap
_audit_creation_method SHELXL-97
_cell_angle_alpha 90.00
_cell_angle_beta 98.2480(10)
_cell_angle_gamma 90.00
_cell_formula_units_Z 2
_cell_length_a 6.9205(7)
_cell_length_b 15.7116(16)
_cell_length_c 13.5636(14)
_cell_measurement_reflns_used 7209
_cell_measurement_temperature 193(2)
_cell_measurement_theta_max 27.497
_cell_measurement_theta_min 2.591
_cell_volume 1459.5(3)
_computing_cell_refinement 'SMART (Bruker, 2000)'
_computing_data_collection 'SMART (Bruker, 2000)'
_computing_data_reduction 'SMART (Bruker, 2000)'
_computing_molecular_graphics SHELXTL
_computing_publication_material SHELXTL
_computing_structure_refinement 'SHELXL-97 (Sheldrick, 1997)'
_computing_structure_solution 'SHELXS-97 (Sheldrick, 1990)'
_diffrn_ambient_temperature 193(2)
_diffrn_measured_fraction_theta_full 1.000
_diffrn_measured_fraction_theta_max 1.000
_diffrn_measurement_device_type 'CCD area detector'
_diffrn_measurement_method 'phi and omega scans'
_diffrn_radiation_monochromator graphite
_diffrn_radiation_source 'fine-focus sealed tube'
_diffrn_radiation_type MoK\a
_diffrn_radiation_wavelength 0.71073
_diffrn_reflns_av_R_equivalents 0.0378
_diffrn_reflns_av_sigmaI/netI 0.0727
_diffrn_reflns_limit_h_max 8
_diffrn_reflns_limit_h_min -8
_diffrn_reflns_limit_k_max 19
_diffrn_reflns_limit_k_min -19
_diffrn_reflns_limit_l_max 16
_diffrn_reflns_limit_l_min -16
_diffrn_reflns_number 11193
_diffrn_reflns_theta_full 26.00
_diffrn_reflns_theta_max 26.00
_diffrn_reflns_theta_min 1.52
_exptl_absorpt_coefficient_mu 3.293
_exptl_absorpt_correction_T_max 0.454
_exptl_absorpt_correction_T_min 0.387
_exptl_absorpt_correction_type multi-scan
_exptl_absorpt_process_details 'SADABS; Bruker, 2000'
_exptl_crystal_colour 'dark brown'
_exptl_crystal_density_diffrn 1.652
_exptl_crystal_density_method 'not measured'
_exptl_crystal_description rod
_exptl_crystal_F_000 724
_exptl_crystal_size_max 0.30
_exptl_crystal_size_mid 0.26
_exptl_crystal_size_min 0.24
_refine_diff_density_max 0.427
_refine_diff_density_min -0.640
_refine_diff_density_rms 0.100
_refine_ls_abs_structure_details 'Flack H D (1983), Acta Cryst. A39, 876-881'
_refine_ls_abs_structure_Flack 0.034(13)
_refine_ls_extinction_method none
_refine_ls_goodness_of_fit_ref 1.142
_refine_ls_hydrogen_treatment constr
_refine_ls_matrix_type full
_refine_ls_number_parameters 371
_refine_ls_number_reflns 5595
_refine_ls_number_restraints 1
_refine_ls_restrained_S_all 1.142
_refine_ls_R_factor_all 0.0693
_refine_ls_R_factor_gt 0.0584
_refine_ls_shift/su_max 0.000
_refine_ls_shift/su_mean 0.000
_refine_ls_structure_factor_coef Fsqd
_refine_ls_weighting_details 'calc w=1/[\s^2^(Fo^2^)+(0.0574P)^2^+0.0000P] where P=(Fo^2^+2Fc^2^)/3'
_refine_ls_weighting_scheme calc
_refine_ls_wR_factor_gt 0.1149
_refine_ls_wR_factor_ref 0.1171
_reflns_number_gt 4711
_reflns_number_total 5595
_reflns_threshold_expression >2sigma(I)
_cod_data_source_file c2dt32171h.txt
_cod_data_source_block 1102w99
_cod_depositor_comments
;
The following automatic conversions were performed:

'_symmetry_cell_setting' value 'Monoclinic' changed to 'monoclinic'
according to /home/saulius/struct/CIF-dictionaries/cif_core.dic
dictionary named 'cif_core.dic' version 2.4.2 from 2011-04-26.

Automatic conversion script
Id: cif_fix_values 1891 2012-01-12 08:04:46Z andrius 
;
_cod_original_sg_symbol_H-M P21
_cod_database_code 7022260

loop_
_symmetry_equiv_pos_as_xyz
'x, y, z'
'-x, y+1/2, -z'

loop_
_atom_site_label
_atom_site_type_symbol
_atom_site_fract_x
_atom_site_fract_y
_atom_site_fract_z
_atom_site_U_iso_or_equiv
_atom_site_adp_type
_atom_site_occupancy
_atom_site_symmetry_multiplicity
_atom_site_calc_flag
_atom_site_refinement_flags
Mn1 Mn 0.71187(15) 0.66779(7) 0.09331(8) 0.0334(2) Uani 1 1 d .
P1 P 1.2166(3) 0.63050(12) 0.13257(14) 0.0350(4) Uani 1 1 d .
O1 O 0.7404(7) 0.5572(3) 0.1515(3) 0.0349(11) Uani 1 1 d .
O2 O 0.6836(7) 0.6259(3) -0.0397(4) 0.0390(11) Uani 1 1 d .
O3 O 1.0399(7) 0.6783(3) 0.0892(4) 0.0394(11) Uani 1 1 d .
O4 O 1.2096(7) 0.5410(3) 0.1013(4) 0.0408(12) Uani 1 1 d .
H4A H 1.2048 0.5321 0.0391 0.049 Uiso 1 1 d R
O5 O 1.4038(7) 0.6676(3) 0.1082(3) 0.0354(10) Uani 1 1 d .
O1W O 0.9051(12) 0.4658(6) 0.9864(6) 0.035(2) Uani 0.50 1 d P
H1X H 0.8655 0.4811 1.0402 0.042 Uiso 0.50 1 d PR
H1Y H 0.8797 0.5047 0.9428 0.042 Uiso 0.50 1 d PR
O2W O 0.155(2) 0.8568(11) 0.9535(12) 0.039(4) Uani 0.30 1 d P
H2X H 0.2220 0.8192 0.9886 0.047 Uiso 0.30 1 d PR
H2Y H 0.1245 0.8384 0.8942 0.047 Uiso 0.30 1 d PR
O3W O 0.207(4) 0.7414(15) 0.8778(18) 0.038(6) Uani 0.20 1 d P
H3X H 0.2678 0.7552 0.8300 0.046 Uiso 0.20 1 d PR
H3Y H 0.2890 0.7302 0.9291 0.046 Uiso 0.20 1 d PR
N1 N 0.6820(9) 0.7880(4) 0.0466(4) 0.0370(13) Uani 1 1 d .
N2 N 0.7630(8) 0.7259(4) 0.2274(5) 0.0366(13) Uani 1 1 d .
C1 C 0.7155(10) 0.5381(5) 0.2412(6) 0.0367(16) Uani 1 1 d .
C2 C 0.6903(11) 0.4473(6) 0.2642(5) 0.0430(16) Uani 1 1 d .
H2 H 0.6810 0.4071 0.2134 0.052 Uiso 1 1 calc R
C3 C 0.6806(10) 0.4216(4) 0.3610(5) 0.0326(14) Uani 1 1 d .
H3 H 0.6711 0.3642 0.3759 0.039 Uiso 1 1 calc R
C4 C 0.6853(10) 0.4845(5) 0.4383(6) 0.0388(16) Uani 1 1 d .
C5 C 0.7104(12) 0.5668(5) 0.4182(6) 0.0446(18) Uani 1 1 d .
H5 H 0.7182 0.6055 0.4705 0.054 Uiso 1 1 calc R
C6 C 0.7256(10) 0.5976(5) 0.3239(5) 0.0366(16) Uani 1 1 d .
C7 C 0.7574(10) 0.6889(4) 0.3098(6) 0.0392(17) Uani 1 1 d .
H7 H 0.7750 0.7227 0.3667 0.047 Uiso 1 1 calc R
C8 C 0.8006(10) 0.8159(5) 0.2161(5) 0.0408(16) Uani 1 1 d .
H8 H 0.9290 0.8234 0.1948 0.049 Uiso 1 1 calc R
C9 C 0.7896(11) 0.8696(4) 0.3109(5) 0.0370(15) Uani 1 1 d .
H9A H 0.8939 0.8530 0.3629 0.044 Uiso 1 1 calc R
H9B H 0.6661 0.8593 0.3348 0.044 Uiso 1 1 calc R
C10 C 0.8085(12) 0.9659(4) 0.2871(5) 0.0415(17) Uani 1 1 d .
H10A H 0.7901 0.9993 0.3452 0.050 Uiso 1 1 calc R
H10B H 0.9388 0.9773 0.2718 0.050 Uiso 1 1 calc R
C11 C 0.6630(10) 0.9918(4) 0.2019(5) 0.0334(14) Uani 1 1 d .
H11A H 0.6898 1.0493 0.1816 0.040 Uiso 1 1 calc R
H11B H 0.5331 0.9906 0.2208 0.040 Uiso 1 1 calc R
C12 C 0.6746(9) 0.9299(4) 0.1156(6) 0.0349(16) Uani 1 1 d .
H12A H 0.5797 0.9485 0.0601 0.042 Uiso 1 1 calc R
H12B H 0.8025 0.9366 0.0952 0.042 Uiso 1 1 calc R
C13 C 0.6426(11) 0.8346(5) 0.1296(5) 0.0394(16) Uani 1 1 d .
H13 H 0.5120 0.8225 0.1461 0.047 Uiso 1 1 calc R
C14 C 0.6861(9) 0.8131(5) -0.0446(5) 0.0394(16) Uani 1 1 d .
H14 H 0.6684 0.8708 -0.0583 0.047 Uiso 1 1 calc R
C15 C 0.7157(10) 0.7587(5) -0.1247(5) 0.0371(16) Uani 1 1 d .
C16 C 0.7411(11) 0.7991(5) -0.2159(5) 0.0410(16) Uani 1 1 d .
H16 H 0.7363 0.8582 -0.2208 0.049 Uiso 1 1 calc R
C17 C 0.7733(10) 0.7505(5) -0.2981(6) 0.0369(16) Uani 1 1 d .
C18 C 0.7863(9) 0.6634(5) -0.2913(5) 0.0328(14) Uani 1 1 d .
H18 H 0.8113 0.6318 -0.3460 0.039 Uiso 1 1 calc R
C19 C 0.7621(10) 0.6219(5) -0.2027(5) 0.0341(14) Uani 1 1 d .
H19 H 0.7768 0.5631 -0.1983 0.041 Uiso 1 1 calc R
C20 C 0.7155(11) 0.6682(5) -0.1197(5) 0.0416(16) Uani 1 1 d .
C21 C 1.2279(12) 0.6280(5) 0.2686(5) 0.0425(17) Uani 1 1 d .
C22 C 1.2052(10) 0.5552(4) 0.3246(5) 0.0306(13) Uani 1 1 d .
H22 H 1.1847 0.5036 0.2911 0.037 Uiso 1 1 calc R
C23 C 1.2109(10) 0.5548(4) 0.4232(5) 0.0335(15) Uani 1 1 d .
H23 H 1.1930 0.5045 0.4569 0.040 Uiso 1 1 calc R
C24 C 1.2449(12) 0.6325(4) 0.4759(6) 0.0427(17) Uani 1 1 d .
H24 H 1.2499 0.6330 0.5448 0.051 Uiso 1 1 calc R
C25 C 1.2711(11) 0.7090(5) 0.4255(6) 0.0387(16) Uani 1 1 d .
H25 H 1.2942 0.7604 0.4592 0.046 Uiso 1 1 calc R
C26 C 1.2605(10) 0.7034(5) 0.3230(5) 0.0365(15) Uani 1 1 d .
Br1 Br 0.65926(10) 0.44751(4) 0.56863(5) 0.03838(17) Uani 1 1 d .
Br2 Br 0.81062(11) 0.80521(5) -0.41797(5) 0.04057(19) Uani 1 1 d .
F1 F 1.2866(6) 0.7769(2) 0.2739(3) 0.0404(9) Uani 1 1 d .

loop_
_atom_site_aniso_label
_atom_site_aniso_U_11
_atom_site_aniso_U_22
_atom_site_aniso_U_33
_atom_site_aniso_U_23
_atom_site_aniso_U_13
_atom_site_aniso_U_12
Mn1 0.0284(5) 0.0329(5) 0.0388(5) 0.0010(4) 0.0037(4) 0.0009(4)
P1 0.0344(9) 0.0376(9) 0.0324(9) -0.0050(7) 0.0028(7) -0.0021(7)
O1 0.038(2) 0.042(3) 0.028(2) 0.002(2) 0.0132(19) 0.004(2)
O2 0.031(2) 0.039(3) 0.046(3) -0.003(2) 0.001(2) 0.0011(19)
O3 0.039(3) 0.043(3) 0.035(2) -0.009(2) 0.001(2) -0.001(2)
O4 0.030(2) 0.051(3) 0.041(3) -0.007(2) 0.002(2) 0.007(2)
O5 0.045(3) 0.040(2) 0.022(2) -0.010(2) 0.0069(18) -0.011(2)
O1W 0.024(4) 0.064(7) 0.015(4) -0.005(4) -0.001(3) 0.019(4)
O2W 0.032(8) 0.046(9) 0.043(9) -0.017(8) 0.012(7) -0.013(7)
O3W 0.038(13) 0.036(13) 0.035(13) -0.004(10) -0.014(10) 0.019(11)
N1 0.042(3) 0.030(3) 0.039(3) 0.006(2) 0.007(2) 0.008(2)
N2 0.030(3) 0.039(3) 0.039(3) -0.003(3) 0.001(2) -0.005(2)
C1 0.034(4) 0.036(4) 0.044(4) 0.000(3) 0.019(3) 0.001(3)
C2 0.048(4) 0.044(4) 0.037(4) 0.005(4) 0.007(3) 0.006(4)
C3 0.035(3) 0.031(3) 0.033(3) -0.001(3) 0.011(3) 0.006(3)
C4 0.035(4) 0.042(4) 0.040(4) 0.012(3) 0.010(3) 0.008(3)
C5 0.050(4) 0.043(4) 0.037(4) 0.000(3) -0.009(3) 0.014(4)
C6 0.041(4) 0.037(4) 0.029(3) 0.002(3) -0.002(3) 0.011(3)
C7 0.037(4) 0.035(4) 0.042(4) 0.007(3) -0.008(3) 0.009(3)
C8 0.028(3) 0.061(5) 0.034(3) 0.000(3) 0.006(3) -0.004(4)
C9 0.032(4) 0.037(4) 0.045(4) -0.001(3) 0.013(3) -0.008(3)
C10 0.059(5) 0.034(4) 0.036(4) -0.003(3) 0.019(3) -0.012(3)
C11 0.038(4) 0.034(3) 0.032(3) 0.005(3) 0.018(3) 0.013(3)
C12 0.024(3) 0.031(4) 0.055(4) -0.003(3) 0.024(3) 0.004(3)
C13 0.038(4) 0.042(4) 0.037(4) -0.001(3) 0.000(3) 0.012(3)
C14 0.031(3) 0.040(4) 0.045(4) 0.002(3) -0.002(3) 0.025(3)
C15 0.030(4) 0.046(4) 0.035(4) 0.006(3) 0.002(3) -0.004(3)
C16 0.048(4) 0.032(4) 0.042(4) 0.013(3) 0.002(3) 0.004(3)
C17 0.030(4) 0.034(4) 0.049(4) 0.007(3) 0.012(3) -0.014(3)
C18 0.030(3) 0.034(3) 0.037(3) -0.002(3) 0.010(3) 0.004(3)
C19 0.038(3) 0.033(3) 0.031(3) -0.008(3) 0.006(3) -0.009(3)
C20 0.045(4) 0.045(4) 0.034(4) -0.005(3) 0.004(3) 0.007(4)
C21 0.045(4) 0.045(4) 0.036(4) 0.001(3) -0.001(3) 0.007(3)
C22 0.034(3) 0.028(3) 0.031(3) 0.003(2) 0.006(3) 0.001(3)
C23 0.041(4) 0.026(3) 0.036(4) 0.011(3) 0.013(3) 0.012(3)
C24 0.056(5) 0.032(4) 0.039(4) 0.000(3) 0.007(4) 0.003(3)
C25 0.038(4) 0.033(4) 0.047(4) 0.002(3) 0.013(3) 0.012(3)
C26 0.030(3) 0.041(4) 0.035(3) -0.001(3) -0.004(3) 0.002(3)
Br1 0.0489(4) 0.0279(3) 0.0382(4) 0.0096(3) 0.0056(3) -0.0070(3)
Br2 0.0433(4) 0.0407(4) 0.0409(4) 0.0034(3) 0.0168(3) -0.0062(3)
F1 0.048(2) 0.034(2) 0.038(2) 0.0013(17) 0.0019(18) -0.0017(18)

loop_
_atom_type_symbol
_atom_type_description
_atom_type_scat_dispersion_real
_atom_type_scat_dispersion_imag
_atom_type_scat_source
C C 0.0033 0.0016 'International Tables Vol C Tables 4.2.6.8 and 6.1.1.4'
H H 0.0000 0.0000 'International Tables Vol C Tables 4.2.6.8 and 6.1.1.4'
N N 0.0061 0.0033 'International Tables Vol C Tables 4.2.6.8 and 6.1.1.4'
O O 0.0106 0.0060 'International Tables Vol C Tables 4.2.6.8 and 6.1.1.4'
F F 0.0171 0.0103 'International Tables Vol C Tables 4.2.6.8 and 6.1.1.4'
P P 0.1023 0.0942 'International Tables Vol C Tables 4.2.6.8 and 6.1.1.4'
Mn Mn 0.3368 0.7283 'International Tables Vol C Tables 4.2.6.8 and 6.1.1.4'
Br Br -0.2901 2.4595 'International Tables Vol C Tables 4.2.6.8 and 6.1.1.4'

loop_
_geom_angle_atom_site_label_1
_geom_angle_atom_site_label_2
_geom_angle_atom_site_label_3
_geom_angle
_geom_angle_site_symmetry_1
_geom_angle_site_symmetry_3
O2 Mn1 O1 93.9(2) . .
O2 Mn1 N1 92.0(2) . .
O1 Mn1 N1 174.1(2) . .
O2 Mn1 N2 172.0(2) . .
O1 Mn1 N2 92.6(2) . .
N1 Mn1 N2 81.7(2) . .
O2 Mn1 O5 96.83(18) . 1_455
O1 Mn1 O5 90.3(2) . 1_455
N1 Mn1 O5 88.4(2) . 1_455
N2 Mn1 O5 88.0(2) . 1_455
O2 Mn1 O3 88.25(19) . .
O1 Mn1 O3 91.8(2) . .
N1 Mn1 O3 89.0(2) . .
N2 Mn1 O3 86.7(2) . .
O5 Mn1 O3 174.36(18) 1_455 .
O4 P1 O3 112.3(3) . .
O4 P1 O5 107.6(3) . .
O3 P1 O5 113.9(3) . .
O4 P1 C21 105.3(3) . .
O3 P1 C21 108.9(3) . .
O5 P1 C21 108.4(3) . .
C1 O1 Mn1 125.7(4) . .
C20 O2 Mn1 126.8(5) . .
P1 O3 Mn1 136.0(3) . .
P1 O4 H4A 116.0 . .
P1 O5 Mn1 155.8(3) . 1_655
H1X O1W H1Y 109.4 . .
H2X O2W H2Y 109.5 . .
H3X O3W H3Y 109.5 . .
C14 N1 C13 129.7(6) . .
C14 N1 Mn1 125.0(5) . .
C13 N1 Mn1 105.2(4) . .
C7 N2 C8 124.7(6) . .
C7 N2 Mn1 124.3(5) . .
C8 N2 Mn1 110.9(5) . .
O1 C1 C6 125.5(7) . .
O1 C1 C2 117.4(6) . .
C6 C1 C2 116.9(6) . .
C3 C2 C1 120.3(7) . .
C3 C2 H2 119.8 . .
C1 C2 H2 119.8 . .
C2 C3 C4 119.5(7) . .
C2 C3 H3 120.2 . .
C4 C3 H3 120.2 . .
C5 C4 C3 120.4(7) . .
C5 C4 Br1 121.3(6) . .
C3 C4 Br1 118.4(5) . .
C4 C5 C6 123.7(8) . .
C4 C5 H5 118.1 . .
C6 C5 H5 118.1 . .
C5 C6 C1 119.0(7) . .
C5 C6 C7 119.6(7) . .
C1 C6 C7 121.3(6) . .
N2 C7 C6 126.0(7) . .
N2 C7 H7 117.0 . .
C6 C7 H7 117.0 . .
N2 C8 C13 98.7(6) . .
N2 C8 C9 114.4(6) . .
C13 C8 C9 114.9(6) . .
N2 C8 H8 109.5 . .
C13 C8 H8 109.5 . .
C9 C8 H8 109.5 . .
C8 C9 C10 110.0(6) . .
C8 C9 H9A 109.7 . .
C10 C9 H9A 109.7 . .
C8 C9 H9B 109.7 . .
C10 C9 H9B 109.7 . .
H9A C9 H9B 108.2 . .
C11 C10 C9 111.2(6) . .
C11 C10 H10A 109.4 . .
C9 C10 H10A 109.4 . .
C11 C10 H10B 109.4 . .
C9 C10 H10B 109.4 . .
H10A C10 H10B 108.0 . .
C10 C11 C12 108.5(5) . .
C10 C11 H11A 110.0 . .
C12 C11 H11A 110.0 . .
C10 C11 H11B 110.0 . .
C12 C11 H11B 110.0 . .
H11A C11 H11B 108.4 . .
C13 C12 C11 120.1(6) . .
C13 C12 H12A 107.3 . .
C11 C12 H12A 107.3 . .
C13 C12 H12B 107.3 . .
C11 C12 H12B 107.3 . .
H12A C12 H12B 106.9 . .
N1 C13 C8 108.6(6) . .
N1 C13 C12 111.2(6) . .
C8 C13 C12 100.7(6) . .
N1 C13 H13 111.9 . .
C8 C13 H13 111.9 . .
C12 C13 H13 111.9 . .
N1 C14 C15 124.8(7) . .
N1 C14 H14 117.6 . .
C15 C14 H14 117.6 . .
C14 C15 C16 116.5(7) . .
C14 C15 C20 124.3(7) . .
C16 C15 C20 119.2(7) . .
C17 C16 C15 120.3(7) . .
C17 C16 H16 119.9 . .
C15 C16 H16 119.9 . .
C18 C17 C16 120.5(7) . .
C18 C17 Br2 119.7(6) . .
C16 C17 Br2 119.7(5) . .
C17 C18 C19 120.5(7) . .
C17 C18 H18 119.7 . .
C19 C18 H18 119.7 . .
C18 C19 C20 120.8(7) . .
C18 C19 H19 119.6 . .
C20 C19 H19 119.6 . .
O2 C20 C19 118.6(7) . .
O2 C20 C15 123.0(6) . .
C19 C20 C15 118.3(7) . .
C22 C21 C26 115.5(6) . .
C22 C21 P1 125.0(6) . .
C26 C21 P1 119.5(6) . .
C23 C22 C21 124.1(7) . .
C23 C22 H22 118.0 . .
C21 C22 H22 118.0 . .
C22 C23 C24 118.8(6) . .
C22 C23 H23 120.6 . .
C24 C23 H23 120.6 . .
C25 C24 C23 121.0(7) . .
C25 C24 H24 119.5 . .
C23 C24 H24 119.5 . .
C26 C25 C24 116.2(7) . .
C26 C25 H25 121.9 . .
C24 C25 H25 121.9 . .
F1 C26 C25 116.5(6) . .
F1 C26 C21 119.0(6) . .
C25 C26 C21 124.4(7) . .

loop_
_geom_bond_atom_site_label_1
_geom_bond_atom_site_label_2
_geom_bond_distance
_geom_bond_site_symmetry_2
Mn1 O2 1.904(5) .
Mn1 O1 1.907(5) .
Mn1 N1 1.994(6) .
Mn1 N2 2.020(6) .
Mn1 O5 2.170(5) 1_455
Mn1 O3 2.285(5) .
P1 O4 1.468(5) .
P1 O3 1.482(5) .
P1 O5 1.500(5) .
P1 C21 1.836(8) .
O1 C1 1.288(9) .
O2 C20 1.319(9) .
O4 H4A 0.8510 .
O5 Mn1 2.170(5) 1_655
O1W H1X 0.8504 .
O1W H1Y 0.8517 .
O2W H2X 0.8524 .
O2W H2Y 0.8518 .
O3W H3X 0.8500 .
O3W H3Y 0.8500 .
N1 C14 1.302(9) .
N1 C13 1.403(9) .
N2 C7 1.266(9) .
N2 C8 1.449(10) .
C1 C6 1.454(10) .
C1 C2 1.477(11) .
C2 C3 1.385(10) .
C2 H2 0.9300 .
C3 C4 1.437(10) .
C3 H3 0.9300 .
C4 C5 1.338(11) .
C4 Br1 1.894(7) .
C5 C6 1.386(10) .
C5 H5 0.9300 .
C6 C7 1.467(10) .
C7 H7 0.9300 .
C8 C13 1.514(10) .
C8 C9 1.549(10) .
C8 H8 0.9800 .
C9 C10 1.557(9) .
C9 H9A 0.9700 .
C9 H9B 0.9700 .
C10 C11 1.477(10) .
C10 H10A 0.9700 .
C10 H10B 0.9700 .
C11 C12 1.533(9) .
C11 H11A 0.9700 .
C11 H11B 0.9700 .
C12 C13 1.529(10) .
C12 H12A 0.9700 .
C12 H12B 0.9700 .
C13 H13 0.9800 .
C14 C15 1.420(11) .
C14 H14 0.9300 .
C15 C16 1.424(10) .
C15 C20 1.424(12) .
C16 C17 1.395(11) .
C16 H16 0.9300 .
C17 C18 1.373(10) .
C17 Br2 1.889(7) .
C18 C19 1.398(9) .
C18 H18 0.9300 .
C19 C20 1.416(10) .
C19 H19 0.9300 .
C21 C22 1.395(10) .
C21 C26 1.397(11) .
C22 C23 1.332(9) .
C22 H22 0.9300 .
C23 C24 1.417(10) .
C23 H23 0.9300 .
C24 C25 1.406(10) .
C24 H24 0.9300 .
C25 C26 1.385(10) .
C25 H25 0.9300 .
C26 F1 1.357(8) .

loop_
_geom_torsion_atom_site_label_1
_geom_torsion_atom_site_label_2
_geom_torsion_atom_site_label_3
_geom_torsion_atom_site_label_4
_geom_torsion
_geom_torsion_site_symmetry_1
_geom_torsion_site_symmetry_4
O2 Mn1 O1 C1 -160.7(6) . .
N1 Mn1 O1 C1 13(3) . .
N2 Mn1 O1 C1 24.1(6) . .
O5 Mn1 O1 C1 -63.9(6) 1_455 .
O3 Mn1 O1 C1 110.9(6) . .
O1 Mn1 O2 C20 -157.9(6) . .
N1 Mn1 O2 C20 22.7(6) . .
N2 Mn1 O2 C20 -15(2) . .
O5 Mn1 O2 C20 111.3(6) 1_455 .
O3 Mn1 O2 C20 -66.2(6) . .
O4 P1 O3 Mn1 59.4(5) . .
O5 P1 O3 Mn1 -178.0(3) . .
C21 P1 O3 Mn1 -56.9(5) . .
O2 Mn1 O3 P1 -105.8(4) . .
O1 Mn1 O3 P1 -12.0(4) . .
N1 Mn1 O3 P1 162.2(4) . .
N2 Mn1 O3 P1 80.5(4) . .
O5 Mn1 O3 P1 100(2) 1_455 .
O4 P1 O5 Mn1 -37.7(7) . 1_655
O3 P1 O5 Mn1 -162.9(6) . 1_655
C21 P1 O5 Mn1 75.8(7) . 1_655
O2 Mn1 N1 C14 -11.8(6) . .
O1 Mn1 N1 C14 174(2) . .
N2 Mn1 N1 C14 163.3(6) . .
O5 Mn1 N1 C14 -108.5(6) 1_455 .
O3 Mn1 N1 C14 76.5(6) . .
O2 Mn1 N1 C13 164.0(5) . .
O1 Mn1 N1 C13 -10(3) . .
N2 Mn1 N1 C13 -20.9(4) . .
O5 Mn1 N1 C13 67.2(4) 1_455 .
O3 Mn1 N1 C13 -107.8(5) . .
O2 Mn1 N2 C7 -158.6(14) . .
O1 Mn1 N2 C7 -15.5(6) . .
N1 Mn1 N2 C7 163.4(6) . .
O5 Mn1 N2 C7 74.7(6) 1_455 .
O3 Mn1 N2 C7 -107.2(6) . .
O2 Mn1 N2 C8 23.2(19) . .
O1 Mn1 N2 C8 166.3(5) . .
N1 Mn1 N2 C8 -14.8(4) . .
O5 Mn1 N2 C8 -103.5(5) 1_455 .
O3 Mn1 N2 C8 74.7(4) . .
Mn1 O1 C1 C6 -21.8(10) . .
Mn1 O1 C1 C2 163.5(5) . .
O1 C1 C2 C3 174.2(7) . .
C6 C1 C2 C3 -1.1(11) . .
C1 C2 C3 C4 3.1(11) . .
C2 C3 C4 C5 -3.9(11) . .
C2 C3 C4 Br1 177.1(5) . .
C3 C4 C5 C6 2.6(12) . .
Br1 C4 C5 C6 -178.4(6) . .
C4 C5 C6 C1 -0.5(12) . .
C4 C5 C6 C7 -178.6(7) . .
O1 C1 C6 C5 -175.1(7) . .
C2 C1 C6 C5 -0.3(10) . .
O1 C1 C6 C7 3.0(11) . .
C2 C1 C6 C7 177.8(7) . .
C8 N2 C7 C6 -178.0(7) . .
Mn1 N2 C7 C6 4.1(11) . .
C5 C6 C7 N2 -175.8(7) . .
C1 C6 C7 N2 6.1(12) . .
C7 N2 C8 C13 -135.3(7) . .
Mn1 N2 C8 C13 42.9(6) . .
C7 N2 C8 C9 -12.9(10) . .
Mn1 N2 C8 C9 165.3(5) . .
N2 C8 C9 C10 -173.5(6) . .
C13 C8 C9 C10 -60.4(8) . .
C8 C9 C10 C11 54.1(8) . .
C9 C10 C11 C12 -50.8(7) . .
C10 C11 C12 C13 58.2(8) . .
C14 N1 C13 C8 -131.1(8) . .
Mn1 N1 C13 C8 53.4(7) . .
C14 N1 C13 C12 -21.2(11) . .
Mn1 N1 C13 C12 163.4(5) . .
N2 C8 C13 N1 -63.8(7) . .
C9 C8 C13 N1 174.1(6) . .
N2 C8 C13 C12 179.3(5) . .
C9 C8 C13 C12 57.2(7) . .
C11 C12 C13 N1 -173.0(6) . .
C11 C12 C13 C8 -58.0(8) . .
C13 N1 C14 C15 -175.7(7) . .
Mn1 N1 C14 C15 -1.0(10) . .
N1 C14 C15 C16 -172.0(7) . .
N1 C14 C15 C20 9.9(12) . .
C14 C15 C16 C17 179.2(7) . .
C20 C15 C16 C17 -2.5(11) . .
C15 C16 C17 C18 -1.8(11) . .
C15 C16 C17 Br2 -179.1(5) . .
C16 C17 C18 C19 1.8(11) . .
Br2 C17 C18 C19 179.0(5) . .
C17 C18 C19 C20 2.7(10) . .
Mn1 O2 C20 C19 155.6(5) . .
Mn1 O2 C20 C15 -21.0(10) . .
C18 C19 C20 O2 176.3(6) . .
C18 C19 C20 C15 -7.0(11) . .
C14 C15 C20 O2 1.4(12) . .
C16 C15 C20 O2 -176.7(7) . .
C14 C15 C20 C19 -175.1(7) . .
C16 C15 C20 C19 6.8(11) . .
O4 P1 C21 C22 -8.3(8) . .
O3 P1 C21 C22 112.4(7) . .
O5 P1 C21 C22 -123.2(7) . .
O4 P1 C21 C26 172.1(6) . .
O3 P1 C21 C26 -67.3(7) . .
O5 P1 C21 C26 57.1(7) . .
C26 C21 C22 C23 0.7(11) . .
P1 C21 C22 C23 -178.9(6) . .
C21 C22 C23 C24 -0.9(11) . .
C22 C23 C24 C25 0.4(12) . .
C23 C24 C25 C26 0.4(12) . .
C24 C25 C26 F1 -179.7(6) . .
C24 C25 C26 C21 -0.6(12) . .
C22 C21 C26 F1 179.2(6) . .
P1 C21 C26 F1 -1.2(10) . .
C22 C21 C26 C25 0.1(12) . .
P1 C21 C26 C25 179.8(6) . .
